data_7246950
loop_
_publ_author_name
'Kehoe, Roberta A.'
'Light, Mark E.'
'Jones, David J.'
'McGlacken, Gerard P.'

_publ_section_title
;
 A phosphine free, inorganic base free, one-pot tandem Mizoroki--Heck
 olefination/direct arylation/hydrogenation sequence, to give multicyclic
 alkylated heteroarenes
;
_journal_issue 14
_journal_name_full 'Green Chemistry'
_journal_page_first 5654
_journal_page_last 5660
_journal_paper_doi 10.1039/D3GC01403G
_journal_volume 25
_journal_year 2023
_chemical_absolute_configuration ad
_chemical_formula_moiety 'C23 H16 F N O'
_chemical_formula_sum 'C23 H16 F N O'
_chemical_formula_weight 341.37
_space_group_crystal_system orthorhombic
_space_group_IT_number 33
_space_group_name_Hall 'P 2c -2n'
_space_group_name_H-M_alt 'P n a 21'
_atom_sites_solution_hydrogens geom
_atom_sites_solution_primary dual
_audit_creation_date 2022-01-20
_audit_creation_method
;
Olex2 1.5-alpha
(compiled 2021.12.21 svn.raa29eb21 for OlexSys, GUI svn.r6440)
;
_audit_update_record
;
2022-01-20 deposited with the CCDC.	2023-06-21 downloaded from the CCDC.
;
_cell_angle_alpha 90
_cell_angle_beta 90
_cell_angle_gamma 90
_cell_formula_units_Z 4
_cell_length_a 12.4459(2)
_cell_length_b 27.6090(4)
_cell_length_c 4.77340(10)
_cell_measurement_reflns_used 10252
_cell_measurement_temperature 100(2)
_cell_measurement_theta_max 76.5980
_cell_measurement_theta_min 3.8700
_cell_volume 1640.23(5)
_computing_cell_refinement 'CrysAlisPro 1.171.41.93a (Rigaku OD, 2020)'
_computing_data_collection 'CrysAlisPro 1.171.41.93a (Rigaku OD, 2020)'
_computing_data_reduction 'CrysAlisPro 1.171.41.93a (Rigaku OD, 2020)'
_computing_molecular_graphics 'Olex2 1.5-alpha (Dolomanov et al., 2009)'
_computing_publication_material 'Olex2 1.5-alpha (Dolomanov et al., 2009)'
_computing_structure_refinement 'SHELXL 2016/6 (Sheldrick, 2015)'
_computing_structure_solution 'SHELXT 2014/5 (Sheldrick, 2014)'
_diffrn_ambient_temperature 100(2)
_diffrn_detector 'Hybrid Pixel Array Detector'
_diffrn_detector_area_resol_mean 10.0000
_diffrn_detector_type HyPix
_diffrn_measured_fraction_theta_full 1.000
_diffrn_measured_fraction_theta_max 0.974
_diffrn_measurement_details
;
List of Runs (angles in degrees, time in seconds):

  # Type    Start    End  Width  t~exp~   \w     \q     \k     \f   Frames
#--------------------------------------------------------------------------
  1  \w     39.00 120.00   0.50    0.26    --   45.19  38.00-120.00  162
  2  \w    104.00 133.00   0.50    1.04    --  109.75  15.00  60.00   58
  3  \w    104.00 162.00   0.50    1.04    --  109.75  29.00 158.00  116
  4  \w    104.00 133.00   0.50    1.04    --  109.75  15.00 150.00   58
  5  \w     40.00 123.00   0.50    0.26    --   45.19  29.00 158.00  166
  6  \w    104.00 133.00   0.50    1.04    --  109.75  15.00  30.00   58
  7  \w    104.00 133.00   0.50    1.04    --  109.75  15.00 -60.00   58
  8  \w    104.00 133.00   0.50    1.04    --  109.75  15.00-120.00   58
  9  \w     -7.00  32.00   0.50    0.26    --  -45.19  29.00 158.00   78
 10  \w    -22.00  30.00   0.50    0.26    --  -45.19  38.00  30.00  104
 11  \w    -78.00 -23.00   0.50    1.04    --  -97.00  77.00 -90.00  110
 12  \w    -54.00 -23.00   0.50    1.04    --  -97.00  61.00-150.00   62
 13  \w    -54.00 -23.00   0.50    1.04    --  -97.00  61.00 -90.00   62
 14  \w    -54.00 -23.00   0.50    1.04    --  -97.00  61.00   0.00   62
 15  \w    -94.00 -23.00   0.50    1.04    --  -97.00 105.00  -3.00  142
 16  \w   -170.00-106.00   0.50    1.04    --  -97.00-104.00 161.00  128
 17  \w   -120.00 -39.00   0.50    0.26    --  -45.19 -38.00  60.00  162
 18  \w   -120.00 -39.00   0.50    0.26    --  -45.19 -38.00   0.00  162
 19  \w   -169.00 -90.00   0.50    1.04    --  -97.00 -30.00 -60.00  158
 20  \w   -120.00 -39.00   0.50    0.26    --  -45.19 -38.00 -60.00  162
 21  \w    -30.00  16.00   0.50    0.26    --   45.19 -38.00-120.00   92
 22  \w    -30.00  16.00   0.50    0.26    --   45.19 -38.00-180.00   92
 23  \w    -31.00   1.00   0.50    0.26    --   45.19 -29.00  -2.00   64
 24  \w    -30.00  16.00   0.50    0.26    --   45.19 -38.00  60.00   92
 25  \w     37.00  72.00   0.50    1.04    --  109.75 -77.00  90.00   70
 26  \w     37.00  72.00   0.50    1.04    --  109.75 -77.00  60.00   70
 27  \w     -3.00  79.00   0.50    0.26    --   45.19-104.00 161.00  164
 28  \w     37.00  93.00   0.50    1.04    --  109.75 -95.00 -30.00  112
 29  \w     37.00  94.00   0.50    1.04    --  109.75-105.00-104.00  114
;
_diffrn_measurement_device 'four-circle diffractometer'
_diffrn_measurement_device_type 'ROD, Synergy Custom system, HyPix'
_diffrn_measurement_method '\w scans'
_diffrn_orient_matrix_type 'CrysAlisPro convention (1999,Acta A55,543-557)'
_diffrn_orient_matrix_UB_11 0.1016146000
_diffrn_orient_matrix_UB_12 0.0253170000
_diffrn_orient_matrix_UB_13 -0.0315529000
_diffrn_orient_matrix_UB_21 0.0623359000
_diffrn_orient_matrix_UB_22 0.1185244000
_diffrn_orient_matrix_UB_23 0.0436285000
_diffrn_orient_matrix_UB_31 0.0332784000
_diffrn_orient_matrix_UB_32 -0.2991889000
_diffrn_orient_matrix_UB_33 0.0146234000
_diffrn_radiation_monochromator mirror
_diffrn_radiation_probe x-ray
_diffrn_radiation_type 'Cu K\a'
_diffrn_radiation_wavelength 1.54184
_diffrn_reflns_av_R_equivalents 0.0310
_diffrn_reflns_av_unetI/netI 0.0221
_diffrn_reflns_Laue_measured_fraction_full 1.000
_diffrn_reflns_Laue_measured_fraction_max 0.974
_diffrn_reflns_limit_h_max 15
_diffrn_reflns_limit_h_min -15
_diffrn_reflns_limit_k_max 33
_diffrn_reflns_limit_k_min -34
_diffrn_reflns_limit_l_max 4
_diffrn_reflns_limit_l_min -5
_diffrn_reflns_number 15030
_diffrn_reflns_point_group_measured_fraction_full 0.893
_diffrn_reflns_point_group_measured_fraction_max 0.849
_diffrn_reflns_theta_full 67.684
_diffrn_reflns_theta_max 76.759
_diffrn_reflns_theta_min 3.201
_diffrn_source 'Rotating-anode X-ray tube'
_diffrn_source_type 'Rigaku (Cu) X-ray Source'
_exptl_absorpt_coefficient_mu 0.745
_exptl_absorpt_correction_T_max 1.00000
_exptl_absorpt_correction_T_min 0.85910
_exptl_absorpt_correction_type multi-scan
_exptl_absorpt_process_details
;
CrysAlisPro 1.171.41.93a (Rigaku Oxford Diffraction, 2020)
Empirical absorption correction using spherical harmonics,
implemented in SCALE3 ABSPACK scaling algorithm.
;
_exptl_crystal_colour 'clear colourless'
_exptl_crystal_colour_lustre clear
_exptl_crystal_colour_primary colourless
_exptl_crystal_density_diffrn 1.382
_exptl_crystal_description irregular
_exptl_crystal_F_000 712
_exptl_crystal_recrystallization_method 'The material was recrystallised from methanol by slow evaporation'
_exptl_crystal_size_max 0.28
_exptl_crystal_size_mid 0.05
_exptl_crystal_size_min 0.03
_refine_diff_density_max 0.154
_refine_diff_density_min -0.194
_refine_diff_density_rms 0.038
_refine_ls_abs_structure_details
;
 Flack x determined using 960 quotients [(I+)-(I-)]/[(I+)+(I-)]
 (Parsons, Flack and Wagner, Acta Cryst. B69 (2013) 249-259).
;
_refine_ls_abs_structure_Flack -0.10(7)
_refine_ls_extinction_method none
_refine_ls_goodness_of_fit_ref 1.065
_refine_ls_hydrogen_treatment constr
_refine_ls_matrix_type full
_refine_ls_number_parameters 235
_refine_ls_number_reflns 2914
_refine_ls_number_restraints 1
_refine_ls_restrained_S_all 1.065
_refine_ls_R_factor_all 0.0313
_refine_ls_R_factor_gt 0.0299
_refine_ls_shift/su_max 0.001
_refine_ls_shift/su_mean 0.000
_refine_ls_structure_factor_coef Fsqd
_refine_ls_weighting_details 'w=1/[\s^2^(Fo^2^)+(0.0477P)^2^+0.2442P] where P=(Fo^2^+2Fc^2^)/3'
_refine_ls_weighting_scheme calc
_refine_ls_wR_factor_gt 0.0786
_refine_ls_wR_factor_ref 0.0794
_reflns_Friedel_coverage 0.550
_reflns_Friedel_fraction_full 0.753
_reflns_Friedel_fraction_max 0.689
_reflns_number_gt 2791
_reflns_number_total 2914
_reflns_threshold_expression 'I > 2\s(I)'
_cod_data_source_file d3gc01403g2.cif
_cod_data_source_block 2021acc0021_d2_100k
_cod_depositor_comments 'Adding full bibliography for 7246950--7246958.cif.'
_cod_database_code 7246950
_shelx_shelxl_version_number 2016/6
_chemical_oxdiff_formula 'C12 H12 N1 O1 F1'
_chemical_oxdiff_usercomment 'RAK-408 MeOH'
_shelx_space_group_comment
;
The symmetry employed for this shelxl refinement is uniquely defined
by the following loop, which should always be used as a source of
symmetry information in preference to the above space-group names.
They are only intended as comments.
;
_shelx_estimated_absorpt_t_max 0.978
_shelx_estimated_absorpt_t_min 0.819
_olex2_refinement_description
;
1. Fixed Uiso
 At 1.2 times of:
  All C(H) groups, All C(H,H) groups
2.a Secondary CH2 refined with riding coordinates:
 C16(H16A,H16B), C17(H17A,H17B)
2.b Aromatic/amide H refined with riding coordinates:
 C2(H2), C3(H3), C4(H4), C5(H5), C7(H7), C12(H12), C14(H14), C15(H15),
 C19(H19), C20(H20), C22(H22), C23(H23)
;
_olex2_diffrn_ambient_temperature_device 'Oxford Cryosystems'
_olex2_exptl_crystal_mounting_method 'The crystal was mounted on a MITIGEN holder with silicon oil'
_olex2_submission_original_sample_id 'RAK-408 MeOH'
_olex2_submission_special_instructions 'No special instructions were received'
_oxdiff_exptl_absorpt_empirical_details
;
Empirical correction (ABSPACK) includes:
- Absorption correction using spherical harmonics
- Frame scaling
;
_oxdiff_exptl_absorpt_empirical_full_max 1.177
_oxdiff_exptl_absorpt_empirical_full_min 0.861

loop_
_space_group_symop_operation_xyz
'x, y, z'
'-x, -y, z+1/2'
'x+1/2, -y+1/2, z'
'-x+1/2, y+1/2, z+1/2'

loop_
_atom_site_label
_atom_site_type_symbol
_atom_site_fract_x
_atom_site_fract_y
_atom_site_fract_z
_atom_site_U_iso_or_equiv
_atom_site_adp_type
_atom_site_occupancy
_atom_site_site_symmetry_order
_atom_site_calc_flag
_atom_site_refinement_flags_posn
_atom_site_refinement_flags_adp
_atom_site_refinement_flags_occupancy
_atom_site_disorder_assembly
_atom_site_disorder_group
F1 F 0.31484(10) 0.51449(4) -0.5520(3) 0.0348(3) Uani 1 1 d . . . . .
O1 O 0.57382(9) 0.84578(4) 0.8792(3) 0.0193(3) Uani 1 1 d . . . . .
N1 N 0.25465(11) 0.87238(6) 1.0611(4) 0.0241(4) Uani 1 1 d . . . . .
C1 C 0.44480(14) 0.89279(6) 1.1571(4) 0.0189(4) Uani 1 1 d . . . . .
C2 C 0.51908(14) 0.92056(6) 1.3116(4) 0.0203(4) Uani 1 1 d . . . . .
H2 H 0.594000 0.916619 1.281142 0.024 Uiso 1 1 calc R U . . .
C3 C 0.48289(15) 0.95326(6) 1.5060(4) 0.0232(4) Uani 1 1 d . . . . .
H3 H 0.532915 0.971798 1.611302 0.028 Uiso 1 1 calc R U . . .
C4 C 0.37138(16) 0.95954(6) 1.5504(5) 0.0251(4) Uani 1 1 d . . . . .
H4 H 0.347107 0.982489 1.684446 0.030 Uiso 1 1 calc R U . . .
C5 C 0.29820(15) 0.93293(7) 1.4025(4) 0.0247(4) Uani 1 1 d . . . . .
H5 H 0.223614 0.937585 1.435166 0.030 Uiso 1 1 calc R U . . .
C6 C 0.33206(14) 0.89861(6) 1.2016(4) 0.0212(4) Uani 1 1 d . . . . .
C7 C 0.28598(14) 0.84093(7) 0.8710(5) 0.0225(4) Uani 1 1 d . . . . .
H7 H 0.232631 0.823346 0.771362 0.027 Uiso 1 1 calc R U . . .
C8 C 0.39493(14) 0.83203(6) 0.8077(4) 0.0185(4) Uani 1 1 d . . . . .
C9 C 0.47105(13) 0.85808(6) 0.9540(4) 0.0175(4) Uani 1 1 d . . . . .
C10 C 0.56227(14) 0.81008(6) 0.6767(4) 0.0187(4) Uani 1 1 d . . . . .
C11 C 0.45394(14) 0.80016(6) 0.6236(4) 0.0175(4) Uani 1 1 d . . . . .
C12 C 0.42832(14) 0.76520(6) 0.4239(4) 0.0188(4) Uani 1 1 d . . . . .
H12 H 0.355232 0.758370 0.382292 0.023 Uiso 1 1 calc R U . . .
C13 C 0.50936(14) 0.74040(6) 0.2858(4) 0.0199(4) Uani 1 1 d . . . . .
C14 C 0.61739(15) 0.75145(6) 0.3477(4) 0.0228(4) Uani 1 1 d . . . . .
H14 H 0.672702 0.734322 0.252820 0.027 Uiso 1 1 calc R U . . .
C15 C 0.64567(14) 0.78664(6) 0.5433(4) 0.0233(4) Uani 1 1 d . . . . .
H15 H 0.718630 0.794107 0.582818 0.028 Uiso 1 1 calc R U . . .
C16 C 0.48161(15) 0.70087(6) 0.0809(4) 0.0215(4) Uani 1 1 d . . . . .
H16A H 0.537944 0.699225 -0.065177 0.026 Uiso 1 1 calc R U . . .
H16B H 0.412770 0.708864 -0.012120 0.026 Uiso 1 1 calc R U . . .
C17 C 0.47167(14) 0.65114(6) 0.2237(4) 0.0212(4) Uani 1 1 d . . . . .
H17A H 0.542893 0.641074 0.295418 0.025 Uiso 1 1 calc R U . . .
H17B H 0.422079 0.653690 0.385221 0.025 Uiso 1 1 calc R U . . .
C18 C 0.43024(14) 0.61334(6) 0.0224(4) 0.0198(4) Uani 1 1 d . . . . .
C19 C 0.49989(14) 0.58180(6) -0.1152(5) 0.0213(4) Uani 1 1 d . . . . .
H19 H 0.574650 0.583155 -0.075826 0.026 Uiso 1 1 calc R U . . .
C20 C 0.46183(15) 0.54837(6) -0.3092(5) 0.0239(4) Uani 1 1 d . . . . .
H20 H 0.509636 0.527020 -0.403209 0.029 Uiso 1 1 calc R U . . .
C21 C 0.35304(16) 0.54700(7) -0.3617(5) 0.0248(4) Uani 1 1 d . . . . .
C22 C 0.28119(15) 0.57739(7) -0.2303(5) 0.0262(4) Uani 1 1 d . . . . .
H22 H 0.206539 0.575719 -0.270725 0.031 Uiso 1 1 calc R U . . .
C23 C 0.32068(15) 0.61052(6) -0.0372(5) 0.0233(4) Uani 1 1 d . . . . .
H23 H 0.272207 0.631662 0.056011 0.028 Uiso 1 1 calc R U . . .

loop_
_atom_site_aniso_label
_atom_site_aniso_U_11
_atom_site_aniso_U_22
_atom_site_aniso_U_33
_atom_site_aniso_U_23
_atom_site_aniso_U_13
_atom_site_aniso_U_12
F1 0.0399(7) 0.0305(6) 0.0339(7) -0.0087(5) -0.0104(6) -0.0077(5)
O1 0.0150(5) 0.0206(5) 0.0222(7) -0.0043(6) 0.0008(5) 0.0016(4)
N1 0.0181(7) 0.0295(8) 0.0248(10) 0.0018(7) 0.0024(7) 0.0013(6)
C1 0.0201(8) 0.0181(8) 0.0186(10) 0.0037(7) 0.0007(7) 0.0017(6)
C2 0.0198(8) 0.0197(8) 0.0215(11) 0.0015(8) 0.0006(8) 0.0013(6)
C3 0.0281(9) 0.0199(8) 0.0215(11) 0.0000(8) -0.0014(8) 0.0019(7)
C4 0.0311(10) 0.0221(9) 0.0220(11) 0.0015(8) 0.0058(9) 0.0056(7)
C5 0.0230(9) 0.0270(9) 0.0241(11) 0.0036(8) 0.0044(8) 0.0057(7)
C6 0.0200(8) 0.0230(9) 0.0204(11) 0.0042(8) 0.0023(8) 0.0027(7)
C7 0.0165(8) 0.0266(9) 0.0245(11) 0.0009(8) 0.0012(8) -0.0013(7)
C8 0.0183(8) 0.0191(8) 0.0180(10) 0.0045(7) -0.0011(7) 0.0001(6)
C9 0.0146(8) 0.0189(8) 0.0189(10) 0.0041(7) 0.0005(7) 0.0015(6)
C10 0.0186(8) 0.0184(8) 0.0193(10) -0.0013(7) -0.0014(7) -0.0008(6)
C11 0.0164(7) 0.0182(7) 0.0180(10) 0.0039(7) 0.0011(7) 0.0000(6)
C12 0.0169(7) 0.0198(8) 0.0198(10) 0.0038(7) -0.0019(7) -0.0037(6)
C13 0.0223(9) 0.0186(8) 0.0189(10) 0.0011(7) -0.0019(8) -0.0010(7)
C14 0.0198(8) 0.0244(9) 0.0243(11) -0.0038(8) 0.0003(8) 0.0025(6)
C15 0.0159(8) 0.0247(8) 0.0292(12) -0.0038(9) -0.0005(8) 0.0006(7)
C16 0.0238(8) 0.0223(8) 0.0184(10) 0.0001(7) -0.0009(8) -0.0027(7)
C17 0.0212(8) 0.0216(8) 0.0207(11) -0.0001(8) -0.0029(8) -0.0002(7)
C18 0.0215(8) 0.0196(8) 0.0182(10) 0.0030(7) -0.0022(7) -0.0017(6)
C19 0.0190(8) 0.0208(8) 0.0241(11) 0.0028(8) -0.0017(8) -0.0004(7)
C20 0.0257(9) 0.0207(8) 0.0253(11) -0.0004(8) -0.0007(8) 0.0009(7)
C21 0.0315(10) 0.0208(9) 0.0222(11) -0.0006(8) -0.0057(9) -0.0057(7)
C22 0.0186(8) 0.0303(10) 0.0297(11) 0.0025(8) -0.0056(8) -0.0031(7)
C23 0.0212(8) 0.0241(8) 0.0244(11) -0.0008(8) 0.0015(8) 0.0003(7)

loop_
_atom_type_symbol
_atom_type_description
_atom_type_scat_dispersion_real
_atom_type_scat_dispersion_imag
_atom_type_scat_source
C C 0.0181 0.0091 'International Tables Vol C Tables 4.2.6.8 and 6.1.1.4'
H H 0.0000 0.0000 'International Tables Vol C Tables 4.2.6.8 and 6.1.1.4'
F F 0.0727 0.0534 'International Tables Vol C Tables 4.2.6.8 and 6.1.1.4'
N N 0.0311 0.0180 'International Tables Vol C Tables 4.2.6.8 and 6.1.1.4'
O O 0.0492 0.0322 'International Tables Vol C Tables 4.2.6.8 and 6.1.1.4'

loop_
_exptl_crystal_face_index_h
_exptl_crystal_face_index_k
_exptl_crystal_face_index_l
_exptl_crystal_face_perp_dist
0 0 1 0.0142
0 0 -1 0.0142
-2 3 -1 0.1279
2 -3 1 0.1279
5 0 2 0.0203
-5 0 -2 0.0203

loop_
_geom_angle_atom_site_label_1
_geom_angle_atom_site_label_2
_geom_angle_atom_site_label_3
_geom_angle
_geom_angle_site_symmetry_1
_geom_angle_site_symmetry_3
_geom_angle_publ_flag
C9 O1 C10 105.11(13) . . ?
C7 N1 C6 118.37(16) . . ?
C2 C1 C6 120.36(17) . . ?
C9 C1 C2 125.51(17) . . ?
C9 C1 C6 114.13(16) . . ?
C1 C2 H2 120.1 . . ?
C3 C2 C1 119.80(17) . . ?
C3 C2 H2 120.1 . . ?
C2 C3 H3 119.9 . . ?
C2 C3 C4 120.30(19) . . ?
C4 C3 H3 119.9 . . ?
C3 C4 H4 119.6 . . ?
C5 C4 C3 120.71(18) . . ?
C5 C4 H4 119.6 . . ?
C4 C5 H5 119.6 . . ?
C4 C5 C6 120.82(17) . . ?
C6 C5 H5 119.6 . . ?
N1 C6 C1 123.70(17) . . ?
N1 C6 C5 118.29(16) . . ?
C5 C6 C1 118.01(17) . . ?
N1 C7 H7 118.4 . . ?
N1 C7 C8 123.21(18) . . ?
C8 C7 H7 118.4 . . ?
C7 C8 C11 136.49(17) . . ?
C9 C8 C7 117.45(18) . . ?
C9 C8 C11 106.04(15) . . ?
O1 C9 C1 124.54(16) . . ?
O1 C9 C8 112.33(16) . . ?
C8 C9 C1 123.13(16) . . ?
O1 C10 C11 111.42(15) . . ?
C15 C10 O1 125.23(16) . . ?
C15 C10 C11 123.36(17) . . ?
C10 C11 C8 105.10(16) . . ?
C12 C11 C8 136.21(16) . . ?
C12 C11 C10 118.69(16) . . ?
C11 C12 H12 120.0 . . ?
C13 C12 C11 120.07(16) . . ?
C13 C12 H12 120.0 . . ?
C12 C13 C14 119.17(17) . . ?
C12 C13 C16 120.01(16) . . ?
C14 C13 C16 120.77(16) . . ?
C13 C14 H14 118.9 . . ?
C15 C14 C13 122.17(17) . . ?
C15 C14 H14 118.9 . . ?
C10 C15 C14 116.53(17) . . ?
C10 C15 H15 121.7 . . ?
C14 C15 H15 121.7 . . ?
C13 C16 H16A 109.2 . . ?
C13 C16 H16B 109.2 . . ?
C13 C16 C17 112.20(16) . . ?
H16A C16 H16B 107.9 . . ?
C17 C16 H16A 109.2 . . ?
C17 C16 H16B 109.2 . . ?
C16 C17 H17A 109.4 . . ?
C16 C17 H17B 109.4 . . ?
H17A C17 H17B 108.0 . . ?
C18 C17 C16 111.26(16) . . ?
C18 C17 H17A 109.4 . . ?
C18 C17 H17B 109.4 . . ?
C19 C18 C17 121.31(16) . . ?
C19 C18 C23 118.49(18) . . ?
C23 C18 C17 120.16(17) . . ?
C18 C19 H19 119.4 . . ?
C20 C19 C18 121.13(17) . . ?
C20 C19 H19 119.4 . . ?
C19 C20 H20 120.9 . . ?
C21 C20 C19 118.29(18) . . ?
C21 C20 H20 120.9 . . ?
F1 C21 C20 118.82(18) . . ?
F1 C21 C22 118.58(17) . . ?
C22 C21 C20 122.60(18) . . ?
C21 C22 H22 120.9 . . ?
C21 C22 C23 118.28(17) . . ?
C23 C22 H22 120.9 . . ?
C18 C23 H23 119.4 . . ?
C22 C23 C18 121.21(18) . . ?
C22 C23 H23 119.4 . . ?

loop_
_geom_bond_atom_site_label_1
_geom_bond_atom_site_label_2
_geom_bond_distance
_geom_bond_site_symmetry_2
_geom_bond_publ_flag
F1 C21 1.363(2) . ?
O1 C9 1.371(2) . ?
O1 C10 1.388(2) . ?
N1 C6 1.379(2) . ?
N1 C7 1.315(3) . ?
C1 C2 1.409(3) . ?
C1 C6 1.428(2) . ?
C1 C9 1.402(3) . ?
C2 H2 0.9500 . ?
C2 C3 1.371(3) . ?
C3 H3 0.9500 . ?
C3 C4 1.415(3) . ?
C4 H4 0.9500 . ?
C4 C5 1.367(3) . ?
C5 H5 0.9500 . ?
C5 C6 1.412(3) . ?
C7 H7 0.9500 . ?
C7 C8 1.411(2) . ?
C8 C9 1.379(3) . ?
C8 C11 1.444(3) . ?
C10 C11 1.399(2) . ?
C10 C15 1.379(3) . ?
C11 C12 1.394(3) . ?
C12 H12 0.9500 . ?
C12 C13 1.386(3) . ?
C13 C14 1.410(2) . ?
C13 C16 1.506(3) . ?
C14 H14 0.9500 . ?
C14 C15 1.393(3) . ?
C15 H15 0.9500 . ?
C16 H16A 0.9900 . ?
C16 H16B 0.9900 . ?
C16 C17 1.538(2) . ?
C17 H17A 0.9900 . ?
C17 H17B 0.9900 . ?
C17 C18 1.509(3) . ?
C18 C19 1.393(3) . ?
C18 C23 1.395(3) . ?
C19 H19 0.9500 . ?
C19 C20 1.391(3) . ?
C20 H20 0.9500 . ?
C20 C21 1.377(3) . ?
C21 C22 1.377(3) . ?
C22 H22 0.9500 . ?
C22 C23 1.389(3) . ?
C23 H23 0.9500 . ?

loop_
_geom_torsion_atom_site_label_1
_geom_torsion_atom_site_label_2
_geom_torsion_atom_site_label_3
_geom_torsion_atom_site_label_4
_geom_torsion
_geom_torsion_site_symmetry_1
_geom_torsion_site_symmetry_2
_geom_torsion_site_symmetry_3
_geom_torsion_site_symmetry_4
_geom_torsion_publ_flag
F1 C21 C22 C23 -179.80(18) . . . . ?
O1 C10 C11 C8 -0.2(2) . . . . ?
O1 C10 C11 C12 179.69(15) . . . . ?
O1 C10 C15 C14 179.40(17) . . . . ?
N1 C7 C8 C9 -0.2(3) . . . . ?
N1 C7 C8 C11 177.9(2) . . . . ?
C1 C2 C3 C4 -0.5(3) . . . . ?
C2 C1 C6 N1 -179.20(17) . . . . ?
C2 C1 C6 C5 0.3(3) . . . . ?
C2 C1 C9 O1 0.9(3) . . . . ?
C2 C1 C9 C8 -179.69(17) . . . . ?
C2 C3 C4 C5 0.5(3) . . . . ?
C3 C4 C5 C6 -0.1(3) . . . . ?
C4 C5 C6 N1 179.22(17) . . . . ?
C4 C5 C6 C1 -0.3(3) . . . . ?
C6 N1 C7 C8 1.3(3) . . . . ?
C6 C1 C2 C3 0.1(3) . . . . ?
C6 C1 C9 O1 -178.93(15) . . . . ?
C6 C1 C9 C8 0.5(3) . . . . ?
C7 N1 C6 C1 -1.5(3) . . . . ?
C7 N1 C6 C5 178.99(18) . . . . ?
C7 C8 C9 O1 178.80(16) . . . . ?
C7 C8 C9 C1 -0.7(3) . . . . ?
C7 C8 C11 C10 -178.2(2) . . . . ?
C7 C8 C11 C12 1.9(4) . . . . ?
C8 C11 C12 C13 -179.0(2) . . . . ?
C9 O1 C10 C11 0.27(19) . . . . ?
C9 O1 C10 C15 -179.34(18) . . . . ?
C9 C1 C2 C3 -179.67(18) . . . . ?
C9 C1 C6 N1 0.6(3) . . . . ?
C9 C1 C6 C5 -179.89(17) . . . . ?
C9 C8 C11 C10 0.0(2) . . . . ?
C9 C8 C11 C12 -179.8(2) . . . . ?
C10 O1 C9 C1 179.25(17) . . . . ?
C10 O1 C9 C8 -0.26(19) . . . . ?
C10 C11 C12 C13 1.2(3) . . . . ?
C11 C8 C9 O1 0.2(2) . . . . ?
C11 C8 C9 C1 -179.36(16) . . . . ?
C11 C10 C15 C14 -0.2(3) . . . . ?
C11 C12 C13 C14 -0.8(3) . . . . ?
C11 C12 C13 C16 176.86(17) . . . . ?
C12 C13 C14 C15 -0.1(3) . . . . ?
C12 C13 C16 C17 -88.8(2) . . . . ?
C13 C14 C15 C10 0.6(3) . . . . ?
C13 C16 C17 C18 172.80(15) . . . . ?
C14 C13 C16 C17 88.8(2) . . . . ?
C15 C10 C11 C8 179.44(18) . . . . ?
C15 C10 C11 C12 -0.7(3) . . . . ?
C16 C13 C14 C15 -177.73(18) . . . . ?
C16 C17 C18 C19 98.0(2) . . . . ?
C16 C17 C18 C23 -79.7(2) . . . . ?
C17 C18 C19 C20 -177.31(18) . . . . ?
C17 C18 C23 C22 177.33(18) . . . . ?
C18 C19 C20 C21 -0.3(3) . . . . ?
C19 C18 C23 C22 -0.4(3) . . . . ?
C19 C20 C21 F1 179.79(17) . . . . ?
C19 C20 C21 C22 0.1(3) . . . . ?
C20 C21 C22 C23 -0.2(3) . . . . ?
C21 C22 C23 C18 0.3(3) . . . . ?
C23 C18 C19 C20 0.4(3) . . . . ?

loop_
_exptl_oxdiff_crystal_face_indexfrac_h
_exptl_oxdiff_crystal_face_indexfrac_k
_exptl_oxdiff_crystal_face_indexfrac_l
_exptl_oxdiff_crystal_face_x
_exptl_oxdiff_crystal_face_y
_exptl_oxdiff_crystal_face_z
-0.0001 -0.0003 0.9999 -0.0316 0.0436 0.0147
0.0001 0.0003 -0.9999 0.0316 -0.0436 -0.0147
-2.0038 2.9974 -1.0002 -0.0962 0.1867 -0.9781
2.0038 -2.9974 1.0002 0.0962 -0.1867 0.9781
4.9963 0.0028 2.0071 0.4444 0.3993 0.1948
-4.9963 -0.0028 -2.0071 -0.4444 -0.3993 -0.1948
